data_4110746
loop_
_publ_author_name
'Dennis G. H. Hetterscheid'
'Coen Hendriksen'
'Wojciech I. Dzik'
'Jan M. M. Smits'
'Ernst R. H. van Eck'
'Alan E. Rowan'
'Vincenzo Busico'
'Michele Vacatello'
'Valeria Van Axel Castelli'
'Annalaura Segre'
'Erica Jellema'
'Tom G. Bloemberg'
'Bas de Bruin'

_publ_contact_author
;
        Dr. B. de Bruin
        Department of Homogeneous Catalysis
        Van 't Hoff Institute for Molecular Sciences
        University of Amsterdam
        Nieuwe Achtergracht 166
        1018 WV Amsterdam
        The Netherlands
;
_publ_contact_author_email BdeBruin@science.uva.nl
_publ_contact_author_fax '+31 20 525 6422'
_publ_contact_author_phone '+31 20 525 6495'
_publ_section_title
;
 Rhodium-Mediated Stereoselective Polymerization of "Carbenes"
;
_journal_name_full 'Journal of the American Chemical Society'
_journal_page_first 9746
_journal_page_last 9752
_journal_paper_doi 10.1021/ja058722j
_journal_volume 128
_journal_year 2006
_chemical_formula_sum 'C13 H20 N O2 Rh'
_chemical_formula_weight 325.21
_chemical_name_systematic
;
 ?
;
_space_group_IT_number 19
_symmetry_cell_setting orthorhombic
_symmetry_space_group_name_Hall 'P 2ac 2ab'
_symmetry_space_group_name_H-M 'P 21 21 21'
_atom_sites_solution_hydrogens geom
_atom_sites_solution_primary direct
_atom_sites_solution_secondary difmap
_audit_creation_date 2005-04-27
_audit_creation_method 'SHELXL, adapted and expanded'
_cell_angle_alpha 90.00
_cell_angle_beta 90.00
_cell_angle_gamma 90.00
_cell_formula_units_Z 4
_cell_length_a 10.5103(5)
_cell_length_b 10.6685(7)
_cell_length_c 11.2533(7)
_cell_measurement_reflns_used 214
_cell_measurement_temperature 208(2)
_cell_measurement_theta_max 27.500
_cell_measurement_theta_min 2.630
_cell_volume 1261.82(13)
_computing_data_collection
;
Nonius "Collect" program suite (Nonius, 1999)
;
_computing_data_reduction
;
Nonius "EvalCCD" program suite (Duisenberg, 1998)
;
_computing_molecular_graphics
;
PLATON (Spek, 2003)
;
_computing_structure_refinement 'SHELXL-97 (Sheldrick, 1997)'
_computing_structure_solution
;
DIRDIF (Beurskens et al., 1996),
PATTY (Beurskens et al., 1987)
;
_diffrn_ambient_temperature 208(2)
_diffrn_detector_area_resol_mean 18.4
_diffrn_measured_fraction_theta_full 1.000
_diffrn_measured_fraction_theta_max 0.998
_diffrn_measurement_device 'Nonius KappaCCD'
_diffrn_measurement_method 'area detector \f and \w scan'
_diffrn_radiation_monochromator graphite
_diffrn_radiation_source 'fine-focus sealed tube'
_diffrn_radiation_type MoK\a
_diffrn_radiation_wavelength 0.71073
_diffrn_reflns_av_R_equivalents 0.0165
_diffrn_reflns_av_sigmaI/netI 0.0109
_diffrn_reflns_limit_h_max 13
_diffrn_reflns_limit_h_min -13
_diffrn_reflns_limit_k_max 13
_diffrn_reflns_limit_k_min -13
_diffrn_reflns_limit_l_max 14
_diffrn_reflns_limit_l_min -14
_diffrn_reflns_number 20588
_diffrn_reflns_theta_full 25.00
_diffrn_reflns_theta_max 27.50
_diffrn_reflns_theta_min 2.63
_diffrn_standards_decay_% 0.000
_diffrn_standards_interval_time 0
_diffrn_standards_number 0
_exptl_absorpt_coefficient_mu 1.343
_exptl_absorpt_correction_T_max 1.000
_exptl_absorpt_correction_T_min 1.000
_exptl_absorpt_correction_type multi-scan
_exptl_absorpt_process_details 'SADABS multiscan (Sheldrick, 1996)'
_exptl_crystal_colour 'translucent light yellow'
_exptl_crystal_density_diffrn 1.712
_exptl_crystal_description 'regular rod'
_exptl_crystal_F_000 664
_exptl_crystal_size_max 0.28
_exptl_crystal_size_mid 0.15
_exptl_crystal_size_min 0.11
_refine_diff_density_max 0.621
_refine_diff_density_min -0.652
_refine_diff_density_rms 0.069
_refine_ls_abs_structure_Flack -0.01(4)
_refine_ls_extinction_method none
_refine_ls_goodness_of_fit_all 1.054
_refine_ls_goodness_of_fit_ref 1.054
_refine_ls_hydrogen_treatment mixed
_refine_ls_matrix_type full
_refine_ls_number_parameters 154
_refine_ls_number_reflns 2891
_refine_ls_number_restraints 0
_refine_ls_restrained_S_all 1.054
_refine_ls_R_factor_all 0.0211
_refine_ls_R_factor_gt 0.0203
_refine_ls_R_factor_obs 0.0203
_refine_ls_shift/esd_max 0.000
_refine_ls_shift/esd_mean 0.000
_refine_ls_shift/su_max 0.000
_refine_ls_shift/su_mean 0.000
_refine_ls_structure_factor_coef Fsqd
_refine_ls_weighting_details
;
w=1/[\s^2^(Fo^2^)+(0.0206P)^2^+1.5549P] where P=(Fo^2^+2Fc^2^)/3
;
_refine_ls_weighting_scheme calc
_refine_ls_wR_factor_all 0.0495
_refine_ls_wR_factor_gt 0.0490
_refine_ls_wR_factor_obs 0.0490
_refine_ls_wR_factor_ref 0.0495
_reflns_number_gt 2826
_reflns_number_observed 2826
_reflns_number_total 2891
_reflns_observed_criterion >2sigma(I)
_reflns_threshold_expression >2sigma(I)
_cod_data_source_file ja058722jsi20060503_120138.cif
_cod_data_source_block COENH1
_cod_database_code 4110746

loop_
_symmetry_equiv_pos_as_xyz
'x, y, z'
'x+1/2, -y+1/2, -z'
'-x, y+1/2, -z+1/2'
'-x+1/2, -y, z+1/2'

loop_
_atom_site_label
_atom_site_type_symbol
_atom_site_fract_x
_atom_site_fract_y
_atom_site_fract_z
_atom_site_U_iso_or_equiv
_atom_site_adp_type
_atom_site_occupancy
_atom_site_calc_flag
_atom_site_refinement_flags
Rh1 Rh -0.067250(17) -0.040203(18) -0.067589(17) 0.02131(6) Uani 1 d .
O1 O -0.18245(18) -0.1832(2) -0.0131(2) 0.0368(5) Uani 1 d .
N1 N 0.0643(2) -0.1335(2) 0.04296(18) 0.0233(4) Uani 1 d .
H1 H 0.1331 -0.1557 -0.0030 0.028 Uiso 1 calc R
C2 C 0.1127(4) -0.0615(3) 0.1472(3) 0.0528(10) Uani 1 d .
H2A H 0.0510 0.0025 0.1713 0.063 Uiso 1 calc R
H2B H 0.1933 -0.0202 0.1277 0.063 Uiso 1 calc R
C3 C 0.1314(4) -0.1558(4) 0.2445(3) 0.0507(9) Uani 1 d .
H3A H 0.1275 -0.1160 0.3230 0.061 Uiso 1 calc R
H3B H 0.2129 -0.1995 0.2361 0.061 Uiso 1 calc R
C4 C 0.0209(4) -0.2439(5) 0.2260(3) 0.0562(11) Uani 1 d .
H4A H -0.0566 -0.2110 0.2630 0.067 Uiso 1 calc R
H4B H 0.0394 -0.3268 0.2595 0.067 Uiso 1 calc R
C5 C 0.0060(2) -0.2513(2) 0.0901(2) 0.0237(6) Uani 1 d .
H5 H 0.0554 -0.3238 0.0603 0.028 Uiso 1 calc R
C6 C -0.1321(3) -0.2673(3) 0.0540(3) 0.0293(6) Uani 1 d .
O2 O -0.1908(2) -0.3595(2) 0.0894(2) 0.0468(6) Uani 1 d .
C11 C -0.2211(3) 0.0760(4) -0.1180(3) 0.0457(9) Uani 1 d .
H11 H -0.2679 0.0349 -0.0584 0.055 Uiso 1 calc R
C12 C -0.1872(3) 0.0071(3) -0.2127(3) 0.0465(9) Uani 1 d .
H12 H -0.2109 -0.0778 -0.2137 0.056 Uiso 1 calc R
C13 C -0.1160(6) 0.0556(10) -0.3143(4) 0.140(4) Uani 1 d .
H13A H -0.1536 0.1359 -0.3378 0.168 Uiso 1 calc R
H13B H -0.1272 -0.0025 -0.3809 0.168 Uiso 1 calc R
C14 C 0.0219(6) 0.0747(4) -0.2956(4) 0.089(2) Uani 1 d .
H14A H 0.0435 0.1605 -0.3195 0.107 Uiso 1 calc R
H14B H 0.0684 0.0175 -0.3480 0.107 Uiso 1 calc R
C15 C 0.0667(4) 0.0546(4) -0.1710(5) 0.0719(16) Uani 1 d .
H15 H 0.1214 -0.0132 -0.1557 0.086 Uiso 1 calc R
C16 C 0.0324(4) 0.1295(4) -0.0783(5) 0.0696(16) Uani 1 d .
H16 H 0.0646 0.1103 -0.0026 0.084 Uiso 1 calc R
C17 C -0.0540(7) 0.2409(3) -0.0902(4) 0.088(2) Uani 1 d .
H17A H -0.0410 0.2960 -0.0216 0.105 Uiso 1 calc R
H17B H -0.0299 0.2878 -0.1616 0.105 Uiso 1 calc R
C18 C -0.1925(7) 0.2086(5) -0.0980(7) 0.136(4) Uani 1 d .
H18A H -0.2339 0.2349 -0.0241 0.163 Uiso 1 calc R
H18B H -0.2302 0.2574 -0.1629 0.163 Uiso 1 calc R

loop_
_atom_site_aniso_label
_atom_site_aniso_U_11
_atom_site_aniso_U_22
_atom_site_aniso_U_33
_atom_site_aniso_U_23
_atom_site_aniso_U_13
_atom_site_aniso_U_12
Rh1 0.01596(8) 0.02363(9) 0.02435(9) 0.00449(8) -0.00111(8) -0.00037(8)
O1 0.0153(10) 0.0389(12) 0.0562(14) 0.0138(10) -0.0051(9) -0.0065(8)
N1 0.0163(9) 0.0265(10) 0.0271(11) 0.0033(8) -0.0007(9) -0.0050(10)
C2 0.074(3) 0.0323(18) 0.052(2) -0.0002(15) -0.0395(19) -0.0081(16)
C3 0.066(3) 0.050(2) 0.0364(18) 0.0002(16) -0.0169(18) -0.0039(18)
C4 0.054(2) 0.085(3) 0.0293(18) 0.0159(18) -0.0083(15) -0.029(2)
C5 0.0216(12) 0.0209(11) 0.0285(15) 0.0029(10) 0.0001(10) -0.0008(9)
C6 0.0229(13) 0.0294(13) 0.0355(16) 0.0079(13) 0.0043(12) -0.0023(10)
O2 0.0319(11) 0.0416(12) 0.0668(17) 0.0234(12) -0.0052(11) -0.0152(10)
C11 0.0398(19) 0.055(2) 0.0426(18) 0.0134(15) -0.0029(15) 0.0264(16)
C12 0.0480(19) 0.0427(18) 0.0488(19) 0.0022(14) -0.0267(17) 0.0125(14)
C13 0.099(4) 0.287(10) 0.033(2) 0.046(4) 0.008(2) 0.098(6)
C14 0.170(6) 0.038(2) 0.059(3) 0.0195(19) 0.069(3) 0.013(3)
C15 0.0288(16) 0.070(3) 0.117(4) 0.068(3) 0.023(2) 0.008(2)
C16 0.077(3) 0.056(2) 0.076(3) 0.042(2) -0.051(3) -0.044(2)
C17 0.188(6) 0.0278(17) 0.047(2) 0.0001(16) -0.011(3) -0.024(3)
C18 0.174(7) 0.056(3) 0.178(7) -0.052(4) -0.134(6) 0.066(4)

loop_
_atom_type_symbol
_atom_type_description
_atom_type_scat_dispersion_real
_atom_type_scat_dispersion_imag
_atom_type_scat_source
C C 0.0033 0.0016 'International Tables Vol C Tables 4.2.6.8 and 6.1.1.4'
H H 0.0000 0.0000 'International Tables Vol C Tables 4.2.6.8 and 6.1.1.4'
N N 0.0061 0.0033 'International Tables Vol C Tables 4.2.6.8 and 6.1.1.4'
O O 0.0106 0.0060 'International Tables Vol C Tables 4.2.6.8 and 6.1.1.4'
Rh Rh -1.1178 0.9187 'International Tables Vol C Tables 4.2.6.8 and 6.1.1.4'

loop_
_geom_angle_atom_site_label_1
_geom_angle_atom_site_label_2
_geom_angle_atom_site_label_3
_geom_angle
_geom_angle_publ_flag
O1 Rh1 C15 158.32(18) y
O1 Rh1 C16 163.61(18) y
C15 Rh1 C16 38.0(2) y
O1 Rh1 N1 81.88(8) y
C15 Rh1 N1 96.63(13) y
C16 Rh1 N1 96.58(12) y
O1 Rh1 C11 93.74(13) y
C15 Rh1 C11 94.70(15) y
C16 Rh1 C11 81.95(17) y
N1 Rh1 C11 159.36(12) y
O1 Rh1 C12 93.24(12) y
C15 Rh1 C12 81.77(17) y
C16 Rh1 C12 92.68(14) y
N1 Rh1 C12 162.69(11) y
C11 Rh1 C12 36.92(14) y
C6 O1 Rh1 116.97(17) y
C2 N1 C5 107.1(2) y
C2 N1 Rh1 116.38(19) y
C5 N1 Rh1 109.74(16) y
N1 C2 C3 105.9(3) y
C2 C3 C4 102.5(3) y
C3 C4 C5 104.3(3) y
N1 C5 C6 113.0(2) y
N1 C5 C4 105.6(2) y
C6 C5 C4 111.7(3) y
O2 C6 O1 122.9(3) y
O2 C6 C5 118.9(3) y
O1 C6 C5 118.2(2) y
C12 C11 C18 126.6(5) y
C12 C11 Rh1 71.91(19) y
C18 C11 Rh1 111.6(3) y
C11 C12 C13 124.3(5) y
C11 C12 Rh1 71.17(19) y
C13 C12 Rh1 112.4(3) y
C12 C13 C14 116.1(4) y
C13 C14 C15 115.0(4) y
C16 C15 C14 123.4(4) y
C16 C15 Rh1 71.3(2) y
C14 C15 Rh1 112.3(4) y
C15 C16 C17 123.8(4) y
C15 C16 Rh1 70.7(2) y
C17 C16 Rh1 112.8(3) y
C18 C17 C16 114.3(3) y
C11 C18 C17 115.5(4) y

loop_
_geom_bond_atom_site_label_1
_geom_bond_atom_site_label_2
_geom_bond_distance
_geom_bond_publ_flag
Rh1 O1 2.042(2) y
Rh1 C15 2.088(3) y
Rh1 C16 2.095(3) y
Rh1 N1 2.109(2) y
Rh1 C11 2.115(3) y
Rh1 C12 2.124(3) y
O1 C6 1.286(3) y
N1 C2 1.491(4) y
N1 C5 1.495(3) y
C2 C3 1.500(5) y
C3 C4 1.509(5) y
C4 C5 1.539(4) y
C5 C6 1.518(4) y
C6 O2 1.227(3) y
C11 C12 1.342(5) y
C11 C18 1.464(7) y
C12 C13 1.462(7) y
C13 C14 1.478(9) y
C14 C15 1.495(7) y
C15 C16 1.362(7) y
C16 C17 1.501(7) y
C17 C18 1.498(9) y

loop_
_geom_hbond_atom_site_label_D
_geom_hbond_atom_site_label_H
_geom_hbond_atom_site_label_A
_geom_hbond_distance_DH
_geom_hbond_distance_HA
_geom_hbond_distance_DA
_geom_hbond_angle_DHA
_geom_hbond_site_symmetry_A
N1 H1 O2 0.92 2.10 2.976(3) 159.2 2_545
N1 H1 O1 0.92 2.60 3.320(3) 135.9 2_545
